data_4345837
loop_
_publ_author_name
'Mahapatra, Prithwish'
'Ghosh, Soumavo'
'Giri, Sanjib'
'Rane, Vinayak'
'Kadam, Ramakant'
'Drew, Michael G. B.'
'Ghosh, Ashutosh'

_publ_section_title
;
 Subtle Structural Changes in (Cu(II)L)2Mn(II) Complexes To Induce
 Heterometallic Cooperative Catalytic Oxidase Activities on Phenolic
 Substrates (H2L = Salen Type Unsymmetrical Schiff Base).
;
_journal_issue 9
_journal_name_full 'Inorganic chemistry'
_journal_page_first 5105
_journal_page_last 5121
_journal_paper_doi 10.1021/acs.inorgchem.7b00253
_journal_volume 56
_journal_year 2017
_chemical_formula_sum 'C38 H36 Cu2 Mn N6 O4 S2'
_chemical_formula_weight 886.87
_chemical_name_systematic
;
 ?
;
_space_group_IT_number 14
_symmetry_cell_setting monoclinic
_symmetry_space_group_name_Hall '-P 2yn'
_symmetry_space_group_name_H-M 'P 1 21/n 1'
_atom_sites_solution_hydrogens geom
_atom_sites_solution_primary direct
_atom_sites_solution_secondary difmap
_audit_creation_method SHELXL-97
_cell_angle_alpha 90.00
_cell_angle_beta 96.028(15)
_cell_angle_gamma 90.00
_cell_formula_units_Z 4
_cell_length_a 13.659(4)
_cell_length_b 18.556(4)
_cell_length_c 15.412(2)
_cell_measurement_reflns_used 17748
_cell_measurement_temperature 150(2)
_cell_measurement_theta_max 25.00
_cell_measurement_theta_min 3.45
_cell_volume 3884.7(15)
_computing_cell_refinement 'Crysalis, Oxford Diffraction'
_computing_data_collection 'Crysalis, Oxford Diffraction'
_computing_data_reduction 'Crysalis, Oxford Diffraction'
_computing_molecular_graphics PLATON(Spek,2004)
_computing_publication_material 'SHELXL, PLATON, WINGX (Ferrugia, 2012)'
_computing_structure_refinement 'SHELXL (Sheldrick, 2008)'
_computing_structure_solution 'SHELXS (Sheldrick, 2008)'
_diffrn_ambient_temperature 150(2)
_diffrn_measured_fraction_theta_full 0.995
_diffrn_measured_fraction_theta_max 0.995
_diffrn_measurement_device_type 'Oxford Diffaction X-Calibor System'
_diffrn_measurement_method '321 frames, counting time 10 s.'
_diffrn_radiation_monochromator graphite
_diffrn_radiation_source 'fine-focus sealed tube'
_diffrn_radiation_type MoK\a
_diffrn_radiation_wavelength 0.71073
_diffrn_reflns_av_R_equivalents 0.1052
_diffrn_reflns_av_sigmaI/netI 0.1688
_diffrn_reflns_limit_h_max 15
_diffrn_reflns_limit_h_min -16
_diffrn_reflns_limit_k_max 22
_diffrn_reflns_limit_k_min -18
_diffrn_reflns_limit_l_max 18
_diffrn_reflns_limit_l_min -11
_diffrn_reflns_number 17748
_diffrn_reflns_theta_full 25.00
_diffrn_reflns_theta_max 25.00
_diffrn_reflns_theta_min 3.45
_diffrn_standards_decay_% n/a
_diffrn_standards_interval_count n/a
_diffrn_standards_interval_time n/a
_exptl_absorpt_coefficient_mu 1.560
_exptl_absorpt_correction_T_max 1.000
_exptl_absorpt_correction_T_min 0.880
_exptl_absorpt_correction_type empirical
_exptl_absorpt_process_details 'ABSPACK, Oxford Diffraction Ltd'
_exptl_crystal_colour black
_exptl_crystal_density_diffrn 1.516
_exptl_crystal_density_method 'not measured'
_exptl_crystal_description needle
_exptl_crystal_F_000 1812
_exptl_crystal_size_max 0.27
_exptl_crystal_size_mid 0.06
_exptl_crystal_size_min 0.06
_refine_diff_density_max 0.958
_refine_diff_density_min -0.489
_refine_diff_density_rms 0.102
_refine_ls_extinction_method none
_refine_ls_goodness_of_fit_ref 1.176
_refine_ls_hydrogen_treatment constr
_refine_ls_matrix_type full
_refine_ls_number_parameters 480
_refine_ls_number_reflns 6802
_refine_ls_number_restraints 30
_refine_ls_restrained_S_all 1.177
_refine_ls_R_factor_all 0.1919
_refine_ls_R_factor_gt 0.1128
_refine_ls_shift/su_max 0.003
_refine_ls_shift/su_mean 0.000
_refine_ls_structure_factor_coef Fsqd
_refine_ls_weighting_details 'calc w=1/[\s^2^(Fo^2^)+(0.0525P)^2^+0.0000P] where P=(Fo^2^+2Fc^2^)/3'
_refine_ls_weighting_scheme calc
_refine_ls_wR_factor_gt 0.1872
_refine_ls_wR_factor_ref 0.2208
_reflns_number_gt 4248
_reflns_number_total 6802
_reflns_threshold_expression >2sigma(I)
_cod_data_source_file ic7b00253_si_002.cif
_cod_data_source_block 3
_cod_original_cell_volume 3884.8(13)
_cod_original_sg_symbol_H-M P21/n
_cod_database_code 4345837

loop_
_symmetry_equiv_pos_as_xyz
'x, y, z'
'-x+1/2, y+1/2, -z+1/2'
'-x, -y, -z'
'x-1/2, -y-1/2, z-1/2'

loop_
_atom_site_label
_atom_site_type_symbol
_atom_site_fract_x
_atom_site_fract_y
_atom_site_fract_z
_atom_site_U_iso_or_equiv
_atom_site_adp_type
_atom_site_occupancy
_atom_site_symmetry_multiplicity
_atom_site_calc_flag
_atom_site_refinement_flags
Cu1 Cu 0.38244(9) 0.52795(6) 0.66422(7) 0.0315(4) Uani 1 1 d .
Cu2 Cu 0.61048(11) 0.46434(7) 0.84455(8) 0.0500(5) Uani 1 1 d .
Mn3 Mn 0.43447(12) 0.37939(7) 0.74749(8) 0.0308(4) Uani 1 1 d .
S1 S 0.3637(3) 0.22529(17) 0.9762(2) 0.0701(11) Uani 1 1 d .
S2 S 0.4864(4) 0.1823(2) 0.5538(2) 0.0952(14) Uani 1 1 d .
C1 C 0.3646(9) 0.2824(6) 0.8971(7) 0.050(3) Uani 1 1 d .
C2 C 0.4539(9) 0.2510(6) 0.6126(8) 0.051(3) Uani 1 1 d .
N1 N 0.3649(7) 0.3216(5) 0.8387(7) 0.060(3) Uani 1 1 d .
N2 N 0.4356(8) 0.2980(5) 0.6536(6) 0.057(3) Uani 1 1 d .
O11 O 0.3172(5) 0.4427(3) 0.6963(4) 0.0362(17) Uani 1 1 d .
C12 C 0.2239(8) 0.4344(6) 0.6693(6) 0.036(3) Uani 1 1 d U
C13 C 0.1905(9) 0.3653(6) 0.6407(6) 0.049(3) Uani 1 1 d .
H13 H 0.2334 0.3262 0.6451 0.059 Uiso 1 1 calc R
C14 C 0.0904(11) 0.3557(8) 0.6049(8) 0.070(4) Uani 1 1 d .
H14 H 0.0677 0.3104 0.5863 0.084 Uiso 1 1 calc R
C15 C 0.0300(11) 0.4123(8) 0.5986(8) 0.073(4) Uani 1 1 d .
H15 H -0.0341 0.4061 0.5727 0.088 Uiso 1 1 calc R
C16 C 0.0587(10) 0.4796(8) 0.6289(8) 0.066(4) Uani 1 1 d .
H16 H 0.0134 0.5171 0.6242 0.079 Uiso 1 1 calc R
C17 C 0.1559(8) 0.4926(6) 0.6670(6) 0.040(3) Uani 1 1 d .
C18 C 0.1854(8) 0.5646(6) 0.6967(6) 0.039(3) Uani 1 1 d .
C181 C 0.1047(10) 0.6090(7) 0.7348(8) 0.076(4) Uani 1 1 d .
H18A H 0.1309 0.6299 0.7893 0.114 Uiso 1 1 calc R
H18B H 0.0503 0.5782 0.7440 0.114 Uiso 1 1 calc R
H18C H 0.0826 0.6467 0.6947 0.114 Uiso 1 1 calc R
N19 N 0.2727(7) 0.5873(4) 0.6986(4) 0.034(2) Uani 1 1 d U
C20 C 0.2936(9) 0.6614(6) 0.7317(6) 0.050(3) Uani 1 1 d .
H20A H 0.2939 0.6613 0.7946 0.061 Uiso 1 1 calc R
H20B H 0.2410 0.6931 0.7079 0.061 Uiso 1 1 calc R
C21 C 0.3910(9) 0.6914(6) 0.7087(6) 0.057(4) Uani 1 1 d .
H21A H 0.4442 0.6699 0.7467 0.069 Uiso 1 1 calc R
H21B H 0.3924 0.7430 0.7188 0.069 Uiso 1 1 calc R
C22 C 0.4076(8) 0.6767(5) 0.6137(6) 0.041(3) Uani 1 1 d .
H22A H 0.3455 0.6783 0.5769 0.049 Uiso 1 1 calc R
H22B H 0.4512 0.7127 0.5932 0.049 Uiso 1 1 calc R
N23 N 0.4523(6) 0.6041(4) 0.6107(5) 0.032(2) Uani 1 1 d .
C24 C 0.5294(7) 0.5951(5) 0.5718(5) 0.027(2) Uani 1 1 d .
H24 H 0.5501 0.6342 0.5407 0.033 Uiso 1 1 calc R
C25 C 0.5876(8) 0.5304(5) 0.5713(5) 0.034(3) Uani 1 1 d .
C26 C 0.6711(8) 0.5315(7) 0.5254(6) 0.049(3) Uani 1 1 d .
H26 H 0.6827 0.5721 0.4925 0.059 Uiso 1 1 calc R
C27 C 0.7345(10) 0.4764(8) 0.5271(7) 0.063(4) Uani 1 1 d .
H27 H 0.7914 0.4805 0.4993 0.075 Uiso 1 1 calc R
C28 C 0.7153(9) 0.4131(7) 0.5704(6) 0.050(3) Uani 1 1 d .
H28 H 0.7577 0.3739 0.5702 0.061 Uiso 1 1 calc R
C29 C 0.6329(8) 0.4096(6) 0.6132(5) 0.039(3) Uani 1 1 d U
H29 H 0.6199 0.3668 0.6414 0.047 Uiso 1 1 calc R
C30 C 0.5678(7) 0.4662(5) 0.6170(6) 0.027(2) Uani 1 1 d U
O31 O 0.4906(5) 0.4617(3) 0.6609(4) 0.0381(17) Uani 1 1 d .
O61 O 0.4708(6) 0.4673(4) 0.8425(4) 0.045(2) Uani 1 1 d .
C60 C 0.4171(10) 0.5119(6) 0.8860(6) 0.048(3) Uani 1 1 d .
C59 C 0.3170(11) 0.4976(6) 0.8889(6) 0.056(4) Uani 1 1 d .
H59 H 0.2907 0.4555 0.8633 0.068 Uiso 1 1 calc R
C58 C 0.2562(10) 0.5435(7) 0.9282(6) 0.061(4) Uani 1 1 d .
H58 H 0.1897 0.5325 0.9275 0.074 Uiso 1 1 calc R
C57 C 0.2921(14) 0.6047(8) 0.9680(7) 0.080(5) Uani 1 1 d .
H57 H 0.2503 0.6356 0.9940 0.095 Uiso 1 1 calc R
C56 C 0.3904(14) 0.6208(7) 0.9698(7) 0.080(5) Uani 1 1 d .
H56 H 0.4151 0.6622 0.9983 0.097 Uiso 1 1 calc R
C55 C 0.4562(10) 0.5739(6) 0.9277(6) 0.050(3) Uani 1 1 d .
C54 C 0.5564(12) 0.5928(7) 0.9265(7) 0.059(4) Uani 1 1 d .
H54 H 0.5741 0.6376 0.9503 0.071 Uiso 1 1 calc R
N53 N 0.6249(9) 0.5577(6) 0.8981(6) 0.059(3) Uani 1 1 d .
C52 C 0.7209(12) 0.5952(8) 0.9004(10) 0.101(6) Uani 1 1 d .
H52A H 0.7678 0.5741 0.9448 0.121 Uiso 1 1 calc R
H52B H 0.7133 0.6458 0.9139 0.121 Uiso 1 1 calc R
C51 C 0.7572(15) 0.5869(11) 0.8110(11) 0.134(8) Uani 1 1 d .
H51A H 0.7020 0.5937 0.7667 0.161 Uiso 1 1 calc R
H51B H 0.8047 0.6247 0.8034 0.161 Uiso 1 1 calc R
C50 C 0.8044(14) 0.5145(9) 0.7965(10) 0.103(6) Uani 1 1 d .
H50A H 0.8156 0.5113 0.7355 0.124 Uiso 1 1 calc R
H50B H 0.8683 0.5136 0.8305 0.124 Uiso 1 1 calc R
N49 N 0.7507(9) 0.4509(7) 0.8182(6) 0.073(4) Uani 1 1 d .
C48 C 0.7902(11) 0.3877(10) 0.8159(8) 0.069(4) Uani 1 1 d .
C481 C 0.8916(14) 0.3855(11) 0.7906(14) 0.166(9) Uani 1 1 d .
H48C H 0.8994 0.4223 0.7481 0.249 Uiso 1 1 calc R
H48A H 0.9038 0.3391 0.7663 0.249 Uiso 1 1 calc R
H48B H 0.9376 0.3936 0.8412 0.249 Uiso 1 1 calc R
C47 C 0.7440(10) 0.3236(8) 0.8299(7) 0.055(3) Uani 1 1 d .
C46 C 0.7957(13) 0.2614(10) 0.8555(11) 0.109(6) Uani 1 1 d .
H46 H 0.8640 0.2647 0.8641 0.131 Uiso 1 1 calc R
C45 C 0.7563(15) 0.1988(10) 0.8686(13) 0.133(9) Uani 1 1 d .
H45 H 0.7970 0.1601 0.8857 0.160 Uiso 1 1 calc R
C44 C 0.6589(13) 0.1892(8) 0.8581(10) 0.090(5) Uani 1 1 d .
H44 H 0.6309 0.1443 0.8658 0.108 Uiso 1 1 calc R
C43 C 0.6016(10) 0.2491(6) 0.8350(7) 0.055(3) Uani 1 1 d .
H43 H 0.5335 0.2438 0.8281 0.066 Uiso 1 1 calc R
C42 C 0.6410(10) 0.3169(6) 0.8218(6) 0.047(3) Uani 1 1 d .
O41 O 0.5799(5) 0.3717(4) 0.8035(4) 0.049(2) Uani 1 1 d U

loop_
_atom_site_aniso_label
_atom_site_aniso_U_11
_atom_site_aniso_U_22
_atom_site_aniso_U_33
_atom_site_aniso_U_23
_atom_site_aniso_U_13
_atom_site_aniso_U_12
Cu1 0.0388(9) 0.0356(7) 0.0204(6) 0.0043(5) 0.0043(5) 0.0046(6)
Cu2 0.0623(11) 0.0617(10) 0.0244(7) 0.0048(6) -0.0032(7) -0.0082(8)
Mn3 0.0435(11) 0.0287(8) 0.0192(7) 0.0052(6) -0.0009(7) 0.0065(7)
S1 0.102(3) 0.060(2) 0.0451(18) 0.0113(15) -0.0062(19) -0.030(2)
S2 0.147(4) 0.081(3) 0.062(2) -0.013(2) 0.032(3) -0.009(3)
C1 0.063(9) 0.048(7) 0.035(6) -0.003(5) -0.008(6) 0.000(6)
C2 0.061(10) 0.041(7) 0.055(7) 0.007(6) 0.015(7) -0.008(6)
N1 0.059(8) 0.058(7) 0.059(7) 0.004(5) -0.006(6) 0.007(5)
N2 0.082(9) 0.046(6) 0.039(5) 0.003(5) -0.012(5) 0.017(6)
O11 0.041(5) 0.043(4) 0.023(3) 0.003(3) -0.003(3) 0.000(3)
C12 0.035(6) 0.052(6) 0.023(4) 0.006(4) 0.019(4) -0.005(5)
C13 0.054(9) 0.056(8) 0.039(6) 0.004(5) 0.013(6) -0.004(6)
C14 0.072(12) 0.077(11) 0.060(9) 0.006(7) 0.000(8) -0.020(9)
C15 0.078(12) 0.076(11) 0.062(9) 0.020(8) -0.007(8) -0.028(9)
C16 0.051(10) 0.083(10) 0.068(9) 0.030(7) 0.024(7) 0.012(8)
C17 0.022(7) 0.067(8) 0.035(6) 0.003(5) 0.015(5) 0.008(6)
C18 0.022(7) 0.058(8) 0.038(6) 0.021(5) 0.001(5) 0.018(6)
C181 0.089(12) 0.081(10) 0.063(8) 0.013(7) 0.029(8) 0.020(8)
N19 0.045(6) 0.041(5) 0.013(3) 0.005(3) -0.008(4) 0.012(4)
C20 0.073(10) 0.062(8) 0.015(5) -0.008(5) -0.001(5) 0.015(7)
C21 0.079(11) 0.060(8) 0.027(6) 0.002(5) -0.021(6) 0.003(7)
C22 0.051(8) 0.026(6) 0.043(6) 0.019(4) -0.005(5) -0.009(5)
N23 0.019(5) 0.041(5) 0.033(4) 0.005(4) -0.007(4) 0.000(4)
C24 0.026(7) 0.045(6) 0.011(4) 0.003(4) 0.002(4) -0.011(5)
C25 0.033(7) 0.053(7) 0.014(4) -0.013(4) -0.004(4) -0.009(5)
C26 0.028(7) 0.086(9) 0.033(6) -0.011(6) -0.001(5) -0.003(7)
C27 0.052(10) 0.106(11) 0.033(6) -0.009(7) 0.018(6) -0.005(9)
C28 0.044(8) 0.090(10) 0.018(5) -0.009(5) 0.005(5) 0.025(7)
C29 0.039(6) 0.063(6) 0.016(4) -0.012(4) 0.002(4) 0.012(5)
C30 0.027(2) 0.028(2) 0.027(2) -0.0004(10) 0.0025(10) 0.0006(10)
O31 0.029(5) 0.053(5) 0.032(4) 0.009(3) 0.003(3) 0.009(3)
O61 0.069(6) 0.047(5) 0.019(3) -0.009(3) 0.000(4) 0.001(4)
C60 0.063(10) 0.051(8) 0.026(6) 0.009(5) -0.012(6) 0.013(7)
C59 0.100(12) 0.039(7) 0.024(6) 0.005(5) -0.019(7) 0.018(7)
C58 0.080(11) 0.088(10) 0.016(5) 0.008(6) 0.009(6) 0.010(8)
C57 0.114(14) 0.110(13) 0.016(6) -0.002(7) 0.008(8) 0.048(11)
C56 0.166(17) 0.053(8) 0.019(6) -0.001(5) -0.004(9) 0.032(11)
C55 0.072(10) 0.045(7) 0.028(6) -0.008(5) -0.020(6) 0.001(7)
C54 0.097(13) 0.044(8) 0.028(6) 0.006(5) -0.027(7) -0.010(8)
N53 0.076(9) 0.057(7) 0.041(6) 0.002(5) -0.011(6) -0.024(6)
C52 0.121(15) 0.092(12) 0.080(11) 0.001(9) -0.039(10) -0.040(11)
C51 0.16(2) 0.156(19) 0.079(12) 0.059(13) -0.026(12) -0.091(16)
C50 0.142(18) 0.101(14) 0.070(10) -0.006(9) 0.027(10) -0.044(13)
N49 0.078(10) 0.094(10) 0.042(6) -0.002(6) -0.021(6) -0.038(8)
C48 0.049(11) 0.107(14) 0.054(8) -0.027(8) 0.015(7) 0.004(10)
C481 0.087(18) 0.20(2) 0.21(2) -0.087(18) 0.001(16) 0.001(15)
C47 0.046(10) 0.076(10) 0.045(7) -0.008(6) 0.017(6) 0.003(8)
C46 0.094(14) 0.092(13) 0.129(15) -0.037(12) -0.053(11) 0.022(12)
C45 0.101(17) 0.076(13) 0.20(2) -0.025(13) -0.083(15) 0.050(12)
C44 0.086(14) 0.087(12) 0.095(12) 0.027(9) 0.005(10) 0.034(10)
C43 0.072(10) 0.052(8) 0.042(6) 0.008(6) 0.018(6) 0.022(7)
C42 0.070(10) 0.061(8) 0.014(5) 0.001(5) 0.020(6) 0.012(7)
O41 0.048(5) 0.057(4) 0.038(4) 0.033(3) -0.007(3) 0.015(4)

loop_
_atom_type_symbol
_atom_type_description
_atom_type_scat_dispersion_real
_atom_type_scat_dispersion_imag
_atom_type_scat_source
C C 0.0033 0.0016 'International Tables Vol C Tables 4.2.6.8 and 6.1.1.4'
H H 0.0000 0.0000 'International Tables Vol C Tables 4.2.6.8 and 6.1.1.4'
N N 0.0061 0.0033 'International Tables Vol C Tables 4.2.6.8 and 6.1.1.4'
O O 0.0106 0.0060 'International Tables Vol C Tables 4.2.6.8 and 6.1.1.4'
Cu Cu 0.3201 1.2651 'International Tables Vol C Tables 4.2.6.8 and 6.1.1.4'
S S 0.1246 0.1234 'International Tables Vol C Tables 4.2.6.8 and 6.1.1.4'
Mn Mn 0.3368 0.7283 'International Tables Vol C Tables 4.2.6.8 and 6.1.1.4'

loop_
_geom_angle_atom_site_label_1
_geom_angle_atom_site_label_2
_geom_angle_atom_site_label_3
_geom_angle
O11 Cu1 O31 81.8(3)
O11 Cu1 N23 168.6(3)
O31 Cu1 N23 92.3(3)
O11 Cu1 N19 90.3(3)
O31 Cu1 N19 165.4(3)
N23 Cu1 N19 97.4(3)
O11 Cu1 Mn3 41.0(2)
O31 Cu1 Mn3 45.47(19)
N23 Cu1 Mn3 136.5(2)
N19 Cu1 Mn3 122.2(2)
O41 Cu2 O61 80.4(3)
O41 Cu2 N53 170.8(4)
O61 Cu2 N53 92.2(4)
O41 Cu2 N49 90.1(4)
O61 Cu2 N49 166.3(3)
N53 Cu2 N49 98.1(5)
O41 Cu2 Mn3 40.4(2)
O61 Cu2 Mn3 44.54(19)
N53 Cu2 Mn3 134.5(4)
N49 Cu2 Mn3 122.8(3)
O11 Mn3 N1 99.2(3)
O11 Mn3 O41 149.3(3)
N1 Mn3 O41 99.7(3)
O11 Mn3 N2 102.0(3)
N1 Mn3 N2 97.6(4)
O41 Mn3 N2 99.2(3)
O11 Mn3 O61 86.8(3)
N1 Mn3 O61 91.1(3)
O41 Mn3 O61 68.9(3)
N2 Mn3 O61 166.4(4)
O11 Mn3 O31 71.5(2)
N1 Mn3 O31 167.2(3)
O41 Mn3 O31 85.5(2)
N2 Mn3 O31 93.0(3)
O61 Mn3 O31 79.8(2)
O11 Mn3 Cu1 37.09(19)
N1 Mn3 Cu1 129.8(3)
O41 Mn3 Cu1 113.61(19)
N2 Mn3 Cu1 112.0(2)
O61 Mn3 Cu1 69.10(17)
O31 Mn3 Cu1 38.27(17)
O11 Mn3 Cu2 114.90(19)
N1 Mn3 Cu2 108.7(3)
O41 Mn3 Cu2 35.4(2)
N2 Mn3 Cu2 129.4(3)
O61 Mn3 Cu2 37.2(2)
O31 Mn3 Cu2 69.11(17)
Cu1 Mn3 Cu2 83.14(5)
N1 C1 S1 178.0(11)
N2 C2 S2 177.3(13)
C1 N1 Mn3 152.8(10)
C2 N2 Mn3 165.9(10)
C12 O11 Cu1 118.8(6)
C12 O11 Mn3 137.9(6)
Cu1 O11 Mn3 101.9(3)
O11 C12 C13 118.5(10)
O11 C12 C17 122.0(10)
C13 C12 C17 119.4(11)
C12 C13 C14 119.8(11)
C12 C13 H13 120.1
C14 C13 H13 120.1
C15 C14 C13 119.3(13)
C15 C14 H14 120.3
C13 C14 H14 120.3
C14 C15 C16 122.5(14)
C14 C15 H15 118.7
C16 C15 H15 118.7
C15 C16 C17 121.2(13)
C15 C16 H16 119.4
C17 C16 H16 119.4
C16 C17 C12 117.5(11)
C16 C17 C18 120.3(11)
C12 C17 C18 122.0(10)
N19 C18 C17 122.9(10)
N19 C18 C181 121.7(11)
C17 C18 C181 115.1(10)
C18 C181 H18A 109.5
C18 C181 H18B 109.5
H18A C181 H18B 109.5
C18 C181 H18C 109.5
H18A C181 H18C 109.5
H18B C181 H18C 109.5
C18 N19 C20 117.7(9)
C18 N19 Cu1 123.3(7)
C20 N19 Cu1 118.9(7)
N19 C20 C21 113.7(9)
N19 C20 H20A 108.8
C21 C20 H20A 108.8
N19 C20 H20B 108.8
C21 C20 H20B 108.8
H20A C20 H20B 107.7
C20 C21 C22 112.3(8)
C20 C21 H21A 109.1
C22 C21 H21A 109.1
C20 C21 H21B 109.1
C22 C21 H21B 109.1
H21A C21 H21B 107.9
N23 C22 C21 107.2(8)
N23 C22 H22A 110.3
C21 C22 H22A 110.3
N23 C22 H22B 110.3
C21 C22 H22B 110.3
H22A C22 H22B 108.5
C24 N23 C22 119.8(8)
C24 N23 Cu1 124.9(7)
C22 N23 Cu1 115.3(6)
N23 C24 C25 126.5(9)
N23 C24 H24 116.8
C25 C24 H24 116.8
C26 C25 C30 117.9(10)
C26 C25 C24 117.9(10)
C30 C25 C24 124.1(9)
C27 C26 C25 122.5(12)
C27 C26 H26 118.8
C25 C26 H26 118.8
C26 C27 C28 120.1(12)
C26 C27 H27 120.0
C28 C27 H27 120.0
C29 C28 C27 118.7(11)
C29 C28 H28 120.7
C27 C28 H28 120.7
C28 C29 C30 123.4(11)
C28 C29 H29 118.3
C30 C29 H29 118.3
O31 C30 C29 121.8(9)
O31 C30 C25 120.8(9)
C29 C30 C25 117.4(10)
C30 O31 Cu1 129.2(6)
C30 O31 Mn3 134.5(6)
Cu1 O31 Mn3 96.3(3)
C60 O61 Cu2 127.7(7)
C60 O61 Mn3 133.9(8)
Cu2 O61 Mn3 98.3(3)
O61 C60 C55 122.6(13)
O61 C60 C59 119.3(11)
C55 C60 C59 118.1(12)
C58 C59 C60 122.3(12)
C58 C59 H59 118.9
C60 C59 H59 118.9
C57 C58 C59 120.8(14)
C57 C58 H58 119.6
C59 C58 H58 119.6
C58 C57 C56 119.8(14)
C58 C57 H57 120.1
C56 C57 H57 120.1
C57 C56 C55 120.7(14)
C57 C56 H56 119.7
C55 C56 H56 119.7
C60 C55 C54 121.5(12)
C60 C55 C56 118.3(13)
C54 C55 C56 120.1(13)
N53 C54 C55 129.3(12)
N53 C54 H54 115.3
C55 C54 H54 115.3
C54 N53 C52 116.0(13)
C54 N53 Cu2 124.8(10)
C52 N53 Cu2 119.0(10)
N53 C52 C51 107.6(11)
N53 C52 H52A 110.2
C51 C52 H52A 110.2
N53 C52 H52B 110.2
C51 C52 H52B 110.2
H52A C52 H52B 108.5
C50 C51 C52 114.0(13)
C50 C51 H51A 108.8
C52 C51 H51A 108.8
C50 C51 H51B 108.8
C52 C51 H51B 108.8
H51A C51 H51B 107.6
N49 C50 C51 117.1(15)
N49 C50 H50A 108.0
C51 C50 H50A 108.0
N49 C50 H50B 108.0
C51 C50 H50B 108.0
H50A C50 H50B 107.3
C48 N49 C50 120.7(15)
C48 N49 Cu2 121.7(10)
C50 N49 Cu2 117.5(11)
N49 C48 C47 125.5(15)
N49 C48 C481 116.0(16)
C47 C48 C481 118.4(16)
C48 C481 H48C 109.5
C48 C481 H48A 109.5
H48C C481 H48A 109.5
C48 C481 H48B 109.5
H48C C481 H48B 109.5
H48A C481 H48B 109.5
C48 C47 C46 122.4(16)
C48 C47 C42 122.3(13)
C46 C47 C42 115.2(14)
C45 C46 C47 125.3(17)
C45 C46 H46 117.3
C47 C46 H46 117.3
C46 C45 C44 121.5(16)
C46 C45 H45 119.2
C44 C45 H45 119.2
C45 C44 C43 116.9(16)
C45 C44 H44 121.5
C43 C44 H44 121.5
C44 C43 C42 123.1(14)
C44 C43 H43 118.4
C42 C43 H43 118.4
O41 C42 C43 118.6(12)
O41 C42 C47 123.6(12)
C43 C42 C47 117.8(12)
C42 O41 Cu2 121.4(7)
C42 O41 Mn3 133.7(8)
Cu2 O41 Mn3 104.3(3)

loop_
_geom_bond_atom_site_label_1
_geom_bond_atom_site_label_2
_geom_bond_distance
Cu1 O11 1.905(7)
Cu1 O31 1.926(6)
Cu1 N23 1.937(8)
Cu1 N19 1.977(8)
Cu1 Mn3 3.0919(17)
Cu2 O41 1.865(8)
Cu2 O61 1.906(8)
Cu2 N53 1.921(10)
Cu2 N49 2.014(13)
Cu2 Mn3 3.122(2)
Mn3 O11 2.074(7)
Mn3 N1 2.076(11)
Mn3 O41 2.086(7)
Mn3 N2 2.094(9)
Mn3 O61 2.213(6)
Mn3 O31 2.217(6)
S1 C1 1.616(11)
S2 C2 1.652(13)
C1 N1 1.158(12)
C2 N2 1.119(12)
O11 C12 1.308(12)
C12 C13 1.416(14)
C12 C17 1.423(14)
C13 C14 1.430(16)
C13 H13 0.9300
C14 C15 1.333(17)
C14 H14 0.9300
C15 C16 1.375(17)
C15 H15 0.9300
C16 C17 1.415(16)
C16 H16 0.9300
C17 C18 1.456(15)
C18 N19 1.261(12)
C18 C181 1.541(15)
C181 H18A 0.9600
C181 H18B 0.9600
C181 H18C 0.9600
N19 C20 1.484(12)
C20 C21 1.518(15)
C20 H20A 0.9700
C20 H20B 0.9700
C21 C22 1.529(13)
C21 H21A 0.9700
C21 H21B 0.9700
C22 N23 1.482(11)
C22 H22A 0.9700
C22 H22B 0.9700
N23 C24 1.277(11)
C24 C25 1.440(13)
C24 H24 0.9300
C25 C26 1.404(14)
C25 C30 1.424(12)
C26 C27 1.339(15)
C26 H26 0.9300
C27 C28 1.390(15)
C27 H27 0.9300
C28 C29 1.364(14)
C28 H28 0.9300
C29 C30 1.382(13)
C29 H29 0.9300
C30 O31 1.315(11)
O61 C60 1.333(13)
C60 C55 1.396(15)
C60 C59 1.398(16)
C59 C58 1.374(15)
C59 H59 0.9300
C58 C57 1.357(18)
C58 H58 0.9300
C57 C56 1.373(19)
C57 H57 0.9300
C56 C55 1.452(17)
C56 H56 0.9300
C55 C54 1.415(17)
C54 N53 1.255(15)
C54 H54 0.9300
N53 C52 1.481(16)
C52 C51 1.52(2)
C52 H52A 0.9700
C52 H52B 0.9700
C51 C50 1.52(2)
C51 H51A 0.9700
C51 H51B 0.9700
C50 N49 1.447(17)
C50 H50A 0.9700
C50 H50B 0.9700
N49 C48 1.293(16)
C48 C47 1.374(18)
C48 C481 1.48(2)
C481 H48C 0.9600
C481 H48A 0.9600
C481 H48B 0.9600
C47 C46 1.388(19)
C47 C42 1.405(16)
C46 C45 1.31(2)
C46 H46 0.9300
C45 C44 1.34(2)
C45 H45 0.9300
C44 C43 1.384(16)
C44 H44 0.9300
C43 C42 1.392(15)
C43 H43 0.9300
C42 O41 1.326(12)
